data_7011364
loop_
_publ_author_name
'Yoshikawa, Hirofumi'
'Nishikiori, Shin-ichi'
'Watanabe, Tokuko'
'Ishida, Toshimasa'
'Watanabe, Go'
'Murakami, Makoto'
'Suwinska, Kinga'
'Luboradzki, Roman'
'Lipkowski, Janusz'

_publ_section_title
;
 Polycyano--polycadmate host clathrates including a methylviologen
 dication. Syntheses, crystal structures and photo-induced reduction of
 methylviologen dication
;
_journal_issue 9
_journal_name_full 'Journal of the Chemical Society, Dalton Transactions'
_journal_page_first 1907
_journal_paper_doi 10.1039/b111059d
_journal_year 2002
_chemical_formula_structural 'Cd5 (C12 N12)(C12 N2 H14)(C6 H6)'
_chemical_formula_sum 'C30 H20 Cd5 N14'
_chemical_formula_weight 1138.64
_space_group_IT_number 74
_symmetry_cell_setting orthorhombic
_symmetry_space_group_name_Hall '-I 2 2b'
_symmetry_space_group_name_H-M 'I c m m'
_atom_sites_solution_hydrogens geom
_atom_sites_solution_primary direct
_atom_sites_solution_secondary difmap
_audit_creation_method SHELXL-97
_cell_angle_alpha 90.00
_cell_angle_beta 90.00
_cell_angle_gamma 90.00
_cell_formula_units_Z 4
_cell_length_a 11.1290(5)
_cell_length_b 23.6971(11)
_cell_length_c 15.7539(6)
_cell_measurement_reflns_used 2480
_cell_measurement_temperature 293(2)
_cell_measurement_theta_max 27.48
_cell_measurement_theta_min 2.04
_cell_volume 4154.7(3)
_computing_cell_refinement Denzo/Scalepack
_computing_data_collection Denzo/Scalepack
_computing_data_reduction Denzo/Scalepack
_computing_molecular_graphics 'ORTEP-3 for Windows'
_computing_structure_refinement 'SHELXL-97 (Sheldrick, 1997)'
_computing_structure_solution 'SHELXS-97 (Sheldrick, 1990)'
_diffrn_ambient_temperature 293(2)
_diffrn_measurement_device Nonius-CCD
_diffrn_measurement_method \w
_diffrn_radiation_monochromator graphite
_diffrn_radiation_source 'fine-focus sealed tube'
_diffrn_radiation_type MoK\a
_diffrn_radiation_wavelength 0.71073
_diffrn_reflns_av_R_equivalents 0.071
_diffrn_reflns_av_sigmaI/netI 0.0300
_diffrn_reflns_limit_h_max 0
_diffrn_reflns_limit_h_min -14
_diffrn_reflns_limit_k_max 30
_diffrn_reflns_limit_k_min 0
_diffrn_reflns_limit_l_max 20
_diffrn_reflns_limit_l_min 0
_diffrn_reflns_number 13340
_diffrn_reflns_theta_max 27.42
_diffrn_reflns_theta_min 2.82
_exptl_absorpt_coefficient_mu 2.537
_exptl_crystal_colour colorless
_exptl_crystal_density_diffrn 1.82
_exptl_crystal_density_meas ?
_exptl_crystal_description platlet
_exptl_crystal_F_000 2152
_exptl_crystal_size_max 0.30
_exptl_crystal_size_mid 0.15
_exptl_crystal_size_min 0.10
_refine_diff_density_max 1.847
_refine_diff_density_min -1.340
_refine_diff_density_rms 0.171
_refine_ls_extinction_method none
_refine_ls_goodness_of_fit_ref 1.131
_refine_ls_hydrogen_treatment noref
_refine_ls_matrix_type full
_refine_ls_number_parameters 128
_refine_ls_number_reflns 2484
_refine_ls_number_restraints 0
_refine_ls_restrained_S_all 1.131
_refine_ls_R_factor_all 0.0761
_refine_ls_R_factor_gt 0.0605
_refine_ls_shift/su_max 0.000
_refine_ls_shift/su_mean 0.000
_refine_ls_structure_factor_coef Fsqd
_refine_ls_weighting_details 'calc w=1/[\s^2^(Fo^2^)+(0.0729P)^2^+58.0052P] where P=(Fo^2^+2Fc^2^)/3'
_refine_ls_weighting_scheme calc
_refine_ls_wR_factor_gt 0.1532
_refine_ls_wR_factor_ref 0.1741
_reflns_number_gt 2039
_reflns_number_total 2484
_reflns_threshold_expression >2sigma(I)
_cod_data_source_file b111059d.txt
_cod_data_source_block III-1
_cod_depositor_comments
;
The following automatic conversions were performed:
'_atom_site_symetry_multiplicity' tag replaced with
'_atom_site_symmetry_multiplicity'.

Automatic conversion script
Id: cif_correct_tags 1440 2010-10-19 06:21:57Z saulius 
;
_cod_original_sg_symbol_H-M Icmm
_cod_database_code 7011364

loop_
_symmetry_equiv_pos_as_xyz
'x, y, z'
'x, -y+1/2, -z'
'-x, -y, z'
'-x, y+1/2, -z'
'x+1/2, y+1/2, z+1/2'
'x+1/2, -y+1, -z+1/2'
'-x+1/2, -y+1/2, z+1/2'
'-x+1/2, y+1, -z+1/2'
'-x, -y, -z'
'-x, y-1/2, z'
'x, y, -z'
'x, -y-1/2, z'
'-x+1/2, -y+1/2, -z+1/2'
'-x+1/2, y, z+1/2'
'x+1/2, y+1/2, -z+1/2'
'x+1/2, -y, z+1/2'

loop_
_atom_site_label
_atom_site_type_symbol
_atom_site_fract_x
_atom_site_fract_y
_atom_site_fract_z
_atom_site_U_iso_or_equiv
_atom_site_adp_type
_atom_site_occupancy
_atom_site_symmetry_multiplicity
_atom_site_calc_flag
_atom_site_refinement_flags
_atom_site_disorder_assembly
_atom_site_disorder_group
Cd1 Cd 0.0000 0.0000 0.0000 0.0417(3) Uani 1 4 d S . .
Cd2 Cd 0.2500 0.13272(3) 0.2500 0.0421(2) Uani 1 2 d S . .
Cd3 Cd 0.40165(9) -0.14124(6) 0.0000 0.0743(4) Uani 1 2 d S . .
C1 C 0.1483(7) 0.0824(3) 0.1523(5) 0.0472(16) Uani 1 1 d . . .
N1 N 0.0957(7) 0.0557(3) 0.1062(4) 0.0559(16) Uani 1 1 d . . .
C2 C 0.2413(12) -0.0876(6) 0.0000 0.065(3) Uani 1 2 d S . .
N2 N 0.1575(10) -0.0608(5) 0.0000 0.065(3) Uani 1 2 d S . .
C3 C 0.4909(11) 0.1347(8) 0.1129(8) 0.112(5) Uani 1 1 d . . .
N3 N 0.4317(11) 0.1327(7) 0.1671(8) 0.139(6) Uani 1 1 d . . .
CN1 C 0.2500 0.2257(5) 0.2500 0.086(5) Uani 1 2 d S . .
CN2 C 0.324(2) -0.2325(8) 0.0000 0.144(10) Uani 1 2 d S . .
N101 N 0.7500 0.1017(4) 0.2500 0.067(3) Uani 1 2 d S . .
C101 C 0.6684(12) 0.1306(4) 0.2936(7) 0.079(3) Uani 1 1 d . . .
H101 H 0.6109 0.1108 0.3244 0.095 Uiso 1 1 calc R . .
C102 C 0.6656(10) 0.1883(4) 0.2951(6) 0.069(3) Uani 1 1 d . . .
H102 H 0.6072 0.2072 0.3263 0.082 Uiso 1 1 calc R . .
C103 C 0.7500 0.2179(4) 0.2500 0.044(2) Uani 1 2 d S . .
C111 C 0.7500 0.0409(6) 0.2500 0.174(15) Uani 1 2 d S . .
H111 H 0.6730 0.0274 0.2315 0.262 Uiso 0.50 1 calc PR . .
H121 H 0.7658 0.0274 0.3064 0.262 Uiso 0.50 1 calc PR . .
H131 H 0.8112 0.0274 0.2121 0.262 Uiso 0.50 1 calc PR . .
C201 C 0.255(3) 0.2500 0.5000 0.102(8) Uani 1 4 d S . .
H201 H 0.1718 0.2500 0.5000 0.122 Uiso 1 4 calc SR . .
C202 C 0.315(2) 0.2009(7) 0.5000 0.099(6) Uani 1 2 d S . .
H202 H 0.2713 0.1674 0.5000 0.119 Uiso 1 2 calc SR . .
C203 C 0.434(2) 0.1988(8) 0.5000 0.103(6) Uani 1 2 d S . .
H203 H 0.4731 0.1641 0.5000 0.123 Uiso 1 2 calc SR . .
C204 C 0.503(3) 0.2500 0.5000 0.102(9) Uani 1 4 d S . .
H204 H 0.5867 0.2500 0.5000 0.123 Uiso 1 4 calc SR . .

loop_
_atom_site_aniso_label
_atom_site_aniso_U_11
_atom_site_aniso_U_22
_atom_site_aniso_U_33
_atom_site_aniso_U_23
_atom_site_aniso_U_13
_atom_site_aniso_U_12
Cd1 0.0477(6) 0.0378(5) 0.0395(5) 0.000 0.000 -0.0023(4)
Cd2 0.0519(4) 0.0368(4) 0.0376(4) 0.000 -0.0016(3) 0.000
Cd3 0.0471(5) 0.1237(10) 0.0523(6) 0.000 0.000 0.0201(5)
C1 0.052(4) 0.043(3) 0.046(4) 0.003(3) -0.005(3) -0.003(3)
N1 0.067(4) 0.051(4) 0.049(4) -0.004(3) -0.008(3) -0.008(3)
C2 0.051(7) 0.078(9) 0.066(8) 0.000 0.000 -0.006(6)
N2 0.058(6) 0.057(6) 0.079(7) 0.000 0.000 0.000(5)
C3 0.058(6) 0.217(17) 0.061(7) -0.013(8) -0.001(5) 0.014(8)
N3 0.088(7) 0.269(19) 0.061(6) 0.033(8) 0.023(6) -0.008(9)
CN1 0.155(15) 0.049(6) 0.055(7) 0.000 -0.025(8) 0.000
CN2 0.20(2) 0.13(2) 0.109(13) 0.000 0.000 0.085(17)
N101 0.114(10) 0.037(5) 0.051(6) 0.000 -0.008(6) 0.000
C101 0.112(9) 0.058(6) 0.067(6) 0.002(4) 0.007(6) -0.019(5)
C102 0.082(7) 0.055(5) 0.068(6) -0.008(4) 0.022(5) -0.017(4)
C103 0.049(5) 0.049(6) 0.033(5) 0.000 -0.001(4) 0.000
C111 0.38(5) 0.024(6) 0.120(17) 0.000 -0.04(2) 0.000
C201 0.12(2) 0.10(2) 0.083(17) 0.000 0.000 0.000
C202 0.127(17) 0.064(10) 0.105(14) 0.000 0.000 -0.009(10)
C203 0.132(18) 0.086(12) 0.090(13) 0.000 0.000 0.033(12)
C204 0.096(18) 0.17(3) 0.044(11) 0.000 0.000 0.000

loop_
_atom_type_symbol
_atom_type_description
_atom_type_scat_dispersion_real
_atom_type_scat_dispersion_imag
_atom_type_scat_source
C C 0.0033 0.0016 'International Tables Vol C Tables 4.2.6.8 and 6.1.1.4'
H H 0.0000 0.0000 'International Tables Vol C Tables 4.2.6.8 and 6.1.1.4'
N N 0.0061 0.0033 'International Tables Vol C Tables 4.2.6.8 and 6.1.1.4'
O O 0.0106 0.0060 'International Tables Vol C Tables 4.2.6.8 and 6.1.1.4'
Cd Cd -0.8075 1.2024 'International Tables Vol C Tables 4.2.6.8 and 6.1.1.4'

loop_
_geom_angle_atom_site_label_1
_geom_angle_atom_site_label_2
_geom_angle_atom_site_label_3
_geom_angle
_geom_angle_site_symmetry_1
_geom_angle_site_symmetry_3
_geom_angle_publ_flag
N2 Cd1 N2 180.0 . 9 ?
N2 Cd1 N1 89.6(3) . 9 ?
N2 Cd1 N1 90.4(3) 9 9 ?
N2 Cd1 N1 90.4(3) . . ?
N2 Cd1 N1 89.6(3) 9 . ?
N1 Cd1 N1 180.0 9 . ?
N2 Cd1 N1 89.6(3) . 3 ?
N2 Cd1 N1 90.4(3) 9 3 ?
N1 Cd1 N1 89.2(3) 9 3 ?
N1 Cd1 N1 90.8(3) . 3 ?
N2 Cd1 N1 90.4(3) . 11 ?
N2 Cd1 N1 89.6(3) 9 11 ?
N1 Cd1 N1 90.8(3) 9 11 ?
N1 Cd1 N1 89.2(3) . 11 ?
N1 Cd1 N1 180.0 3 11 ?
CN1 Cd2 C1 121.97(18) . . ?
CN1 Cd2 C1 121.97(18) . 8_545 ?
C1 Cd2 C1 116.1(4) . 8_545 ?
CN1 Cd2 N3 90.0(4) . 8_545 ?
C1 Cd2 N3 87.1(4) . 8_545 ?
C1 Cd2 N3 92.9(4) 8_545 8_545 ?
CN1 Cd2 N3 90.0(4) . . ?
C1 Cd2 N3 92.9(4) . . ?
C1 Cd2 N3 87.1(4) 8_545 . ?
N3 Cd2 N3 180.0 8_545 . ?
C3 Cd3 C3 111.7(7) 3_655 9_655 ?
C3 Cd3 C2 114.3(4) 3_655 . ?
C3 Cd3 C2 114.3(4) 9_655 . ?
C3 Cd3 CN2 105.9(6) 3_655 . ?
C3 Cd3 CN2 105.9(6) 9_655 . ?
C2 Cd3 CN2 103.6(6) . . ?
N1 C1 Cd2 176.9(7) . . ?
C1 N1 Cd1 174.7(7) . . ?
N2 C2 Cd3 178.8(12) . . ?
C2 N2 Cd1 174.8(11) . . ?
N3 C3 Cd3 176.0(13) . 9_655 ?
C3 N3 Cd2 160.3(12) . . ?
CN1 CN1 Cd2 180.0 13 . ?
CN2 CN2 Cd3 158.2(5) 2_545 . ?
C101 N101 C101 118.1(11) 8_645 . ?
C101 N101 C111 121.0(5) 8_645 . ?
C101 N101 C111 121.0(5) . . ?
N101 C101 C102 122.6(10) . . ?
C101 C102 C103 119.2(10) . . ?
C102 C103 C102 118.4(11) . 8_645 ?
C102 C103 C103 120.8(6) . 12_565 ?
C102 C103 C103 120.8(6) 8_645 12_565 ?
C202 C201 C202 121(3) 12_565 . ?
C202 C201 H201 119.6 12_565 . ?
C203 C202 C201 122(2) . . ?
C202 C203 C204 120.2(19) . . ?
C203 C204 C203 115(3) . 12_565 ?

loop_
_geom_bond_atom_site_label_1
_geom_bond_atom_site_label_2
_geom_bond_distance
_geom_bond_site_symmetry_2
_geom_bond_publ_flag
Cd1 N2 2.269(11) . ?
Cd1 N2 2.269(11) 9 ?
Cd1 N1 2.382(7) 9 ?
Cd1 N1 2.382(7) . ?
Cd1 N1 2.382(7) 3 ?
Cd1 N1 2.382(7) 11 ?
Cd2 CN1 2.205(12) . ?
Cd2 C1 2.252(7) . ?
Cd2 C1 2.252(7) 8_545 ?
Cd2 N3 2.407(11) 8_545 ?
Cd2 N3 2.407(11) . ?
Cd3 C3 2.149(13) 3_655 ?
Cd3 C3 2.149(13) 9_655 ?
Cd3 C2 2.191(14) . ?
Cd3 CN2 2.33(2) . ?
C1 N1 1.128(10) . ?
C2 N2 1.128(17) . ?
C3 N3 1.079(16) . ?
C3 Cd3 2.149(13) 9_655 ?
CN1 CN1 1.15(2) 13 ?
CN2 CN2 0.83(4) 2_545 ?
N101 C101 1.328(13) 8_645 ?
N101 C101 1.328(13) . ?
N101 C111 1.442(16) . ?
C101 C102 1.368(13) . ?
C102 C103 1.371(10) . ?
C103 C102 1.371(10) 8_645 ?
C103 C103 1.52(2) 12_565 ?
C201 C202 1.34(2) 12_565 ?
C201 C202 1.34(2) . ?
C202 C203 1.33(3) . ?
C203 C204 1.44(3) . ?
C204 C203 1.44(3) 12_565 ?
